data_7120248
loop_
_publ_author_name
'Tsuchiya, Mizuho'
'Sakamoto, Ryota'
'Shimada, Masaki'
'Yamanoi, Yoshinori'
'Hattori, Yohei'
'Sugimoto, Kunihisa'
'Nishibori, Eiji'
'Nishihara, Hiroshi'

_publ_section_title
;
 \b-IminoBODIPY oligomers: Facilely accessible \p-conjugated luminescent
 BODIPY arrays
;
_journal_name_full 'Chem. Commun.'
_journal_paper_doi 10.1039/C7CC03279J
_journal_year 2017
_chemical_formula_moiety 'C48 H50 B2 F2 N6 O2'
_chemical_formula_sum 'C48 H50 B2 F2 N6 O2'
_chemical_formula_weight 840.56
_space_group_IT_number 14
_symmetry_cell_setting monoclinic
_symmetry_Int_Tables_number 14
_symmetry_space_group_name_Hall '-P 2yn'
_symmetry_space_group_name_H-M 'P 1 21/n 1'
_atom_sites_solution_hydrogens geom
_atom_sites_solution_primary direct
_atom_sites_solution_secondary difmap
_audit_update_record
;
2017-01-16 deposited with the CCDC.
2017-06-08 downloaded from the CCDC.
;
_cell_angle_alpha 90.0000
_cell_angle_beta 95.019(14)
_cell_angle_gamma 90.0000
_cell_formula_units_Z 2
_cell_length_a 11.130(15)
_cell_length_b 11.266(14)
_cell_length_c 18.32(3)
_cell_measurement_reflns_used 5354
_cell_measurement_temperature 113
_cell_measurement_theta_max 27.18
_cell_measurement_theta_min 3.30
_cell_volume 2288(6)
_computing_cell_refinement CrystalClear
_computing_data_collection 'CrystalClear (Rigaku, ????)'
_computing_data_reduction CrystalClear
_computing_molecular_graphics 'CrystalStructure 4.0'
_computing_publication_material 'CrystalStructure 4.0 (Rigaku, 2010)'
_computing_structure_refinement 'SHELXL97 (Sheldrick, 2008)'
_computing_structure_solution 'SIR2004 (Burla, et al., 2005)'
_diffrn_ambient_temperature 113
_diffrn_detector_area_resol_mean 28.445
_diffrn_measured_fraction_theta_full 0.993
_diffrn_measured_fraction_theta_max 0.993
_diffrn_measurement_device_type 'Rigaku Saturn724'
_diffrn_measurement_method \w
_diffrn_radiation_type 'Mo K\a'
_diffrn_radiation_wavelength 0.71070
_diffrn_reflns_av_R_equivalents 0.0767
_diffrn_reflns_limit_h_max 14
_diffrn_reflns_limit_h_min -14
_diffrn_reflns_limit_k_max 14
_diffrn_reflns_limit_k_min -14
_diffrn_reflns_limit_l_max 16
_diffrn_reflns_limit_l_min -23
_diffrn_reflns_number 16092
_diffrn_reflns_theta_full 27.06
_diffrn_reflns_theta_max 27.06
_diffrn_standards_number 0
_exptl_absorpt_coefficient_mu 0.077
_exptl_absorpt_correction_T_max 0.985
_exptl_absorpt_correction_T_min 0.985
_exptl_absorpt_correction_type none
_exptl_crystal_colour red
_exptl_crystal_density_diffrn 1.165
_exptl_crystal_density_method 'not measured'
_exptl_crystal_description block
_exptl_crystal_F_000 848.00
_exptl_crystal_recrystallization_method 'Re-crystallisation from solvent: dichloromethane (good) / methanol (poor)'
_exptl_crystal_size_max 0.200
_exptl_crystal_size_mid 0.200
_exptl_crystal_size_min 0.200
_refine_diff_density_max 1.290
_refine_diff_density_min -0.690
_refine_ls_extinction_method none
_refine_ls_goodness_of_fit_ref 1.267
_refine_ls_hydrogen_treatment constr
_refine_ls_number_parameters 270
_refine_ls_number_reflns 4996
_refine_ls_number_restraints 0
_refine_ls_R_factor_gt 0.1534
_refine_ls_shift/su_max 0.000
_refine_ls_structure_factor_coef Fsqd
_refine_ls_weighting_details 'w = 1/[\s^2^(Fo^2^)+(0.2000P)^2^+0.0000P] where P=(Fo^2^+2Fc^2^)/3'
_refine_ls_weighting_scheme calc
_refine_ls_wR_factor_ref 0.4332
_reflns_number_gt 2429
_reflns_number_total 4996
_reflns_threshold_expression F^2^>2.0\s(F^2^)
_cod_data_source_file c7cc03279j2.cif
_cod_data_source_block BDP-hydraz-BDP
_cod_database_code 7120248

loop_
_symmetry_equiv_pos_site_id
_symmetry_equiv_pos_as_xyz
1 +X,+Y,+Z
2 1/2-X,1/2+Y,1/2-Z
3 -X,-Y,-Z
4 1/2+X,1/2-Y,1/2+Z

loop_
_atom_site_label
_atom_site_type_symbol
_atom_site_fract_x
_atom_site_fract_y
_atom_site_fract_z
_atom_site_U_iso_or_equiv
_atom_site_adp_type
_atom_site_occupancy
_atom_site_symmetry_multiplicity
_atom_site_calc_flag
_atom_site_refinement_flags
F1 F -0.2514(3) 0.2546(3) 0.80432(15) 0.0529(9) Uani 1.0 4 d .
F24 F -0.0849(3) 0.1783(3) 0.87134(15) 0.0550(9) Uani 1.0 4 d .
O25 O -0.4345(9) 0.4085(8) 0.5533(5) 0.165(3) Uiso 1.0 4 d .
N2 N -0.0835(4) 0.3878(4) 0.8389(2) 0.0445(10) Uani 1.0 4 d .
N3 N 0.0049(4) 0.0556(4) 0.5203(3) 0.0481(11) Uani 1.0 4 d .
N26 N -0.0675(4) 0.2307(4) 0.7437(2) 0.0416(10) Uani 1.0 4 d .
C1 C 0.2164(5) 0.5316(5) 0.7018(3) 0.0481(13) Uani 1.0 4 d .
C3 C 0.0028(5) 0.3103(5) 0.7050(3) 0.0453(12) Uani 1.0 4 d .
C4 C 0.0254(5) 0.5807(5) 0.6291(3) 0.0454(12) Uani 1.0 4 d .
C5 C -0.0201(5) 0.4679(5) 0.7963(3) 0.0432(12) Uani 1.0 4 d .
C6 C 0.0222(5) 0.4283(5) 0.7299(3) 0.0432(12) Uani 1.0 4 d .
C7 C 0.0892(5) 0.5167(5) 0.6859(3) 0.0450(12) Uani 1.0 4 d .
C8 C 0.2752(5) 0.6174(5) 0.6624(3) 0.0517(13) Uani 1.0 4 d .
C9 C -0.0177(5) 0.0385(5) 0.5869(3) 0.0462(12) Uani 1.0 4 d .
C10 C 0.0339(5) 0.2508(5) 0.6398(3) 0.0432(12) Uani 1.0 4 d .
C11 C -0.1454(5) 0.0229(5) 0.7341(3) 0.0507(13) Uani 1.0 4 d .
C12 C -0.1129(5) 0.4497(5) 0.8993(3) 0.0524(14) Uani 1.0 4 d .
C13 C 0.1157(5) 0.2955(5) 0.5852(3) 0.0496(13) Uani 1.0 4 d .
C14 C -0.0784(5) 0.1254(5) 0.7066(3) 0.0451(12) Uani 1.0 4 d .
C15 C -0.0098(5) 0.5808(5) 0.8325(3) 0.0512(13) Uani 1.0 4 d .
C16 C -0.1071(5) 0.5570(5) 0.6069(3) 0.0514(13) Uani 1.0 4 d .
C17 C 0.0878(5) 0.6689(5) 0.5913(3) 0.0508(13) Uani 1.0 4 d .
C18 C -0.0690(5) 0.5676(5) 0.8971(3) 0.0533(14) Uani 1.0 4 d .
C19 C 0.2119(6) 0.6870(5) 0.6073(3) 0.0547(14) Uani 1.0 4 d .
C20 C -0.0177(5) 0.1359(5) 0.6412(3) 0.0457(12) Uani 1.0 4 d .
C21 C -0.5521(10) 0.4166(10) 0.5466(6) 0.123(4) Uiso 1.0 4 d .
C22 C -0.1844(6) 0.3915(6) 0.9576(3) 0.0591(15) Uani 1.0 4 d .
C23 C 0.0435(6) 0.6949(5) 0.8090(4) 0.0623(16) Uani 1.0 4 d .
C27 C 0.2774(7) 0.7799(6) 0.5655(4) 0.0688(17) Uani 1.0 4 d .
C28 C 0.2844(5) 0.4592(6) 0.7617(3) 0.0584(15) Uani 1.0 4 d .
B29 B -0.1239(5) 0.2604(5) 0.8157(3) 0.0423(13) Uani 1.0 4 d .
H8 H 0.3595 0.6290 0.6729 0.0620 Uiso 1.0 4 calc R
H9 H -0.0350 -0.0398 0.6021 0.0554 Uiso 1.0 4 calc R
H11A H -0.1213 0.0112 0.7864 0.0609 Uiso 1.0 4 calc R
H11B H -0.1269 -0.0488 0.7070 0.0609 Uiso 1.0 4 calc R
H11C H -0.2323 0.0387 0.7272 0.0609 Uiso 1.0 4 calc R
H13A H 0.0837 0.3701 0.5639 0.0595 Uiso 1.0 4 calc R
H13B H 0.1205 0.2366 0.5462 0.0595 Uiso 1.0 4 calc R
H13C H 0.1964 0.3092 0.6097 0.0595 Uiso 1.0 4 calc R
H16A H -0.1174 0.4745 0.5907 0.0617 Uiso 1.0 4 calc R
H16B H -0.1353 0.6104 0.5667 0.0617 Uiso 1.0 4 calc R
H16C H -0.1540 0.5710 0.6489 0.0617 Uiso 1.0 4 calc R
H17 H 0.0447 0.7160 0.5549 0.0610 Uiso 1.0 4 calc R
H18 H -0.0778 0.6272 0.9328 0.0640 Uiso 1.0 4 calc R
H22A H -0.2546 0.3503 0.9337 0.0709 Uiso 1.0 4 calc R
H22B H -0.2113 0.4527 0.9905 0.0709 Uiso 1.0 4 calc R
H22C H -0.1327 0.3345 0.9859 0.0709 Uiso 1.0 4 calc R
H23A H 0.0426 0.7532 0.8486 0.0747 Uiso 1.0 4 calc R
H23B H -0.0039 0.7249 0.7653 0.0747 Uiso 1.0 4 calc R
H23C H 0.1268 0.6813 0.7977 0.0747 Uiso 1.0 4 calc R
H27A H 0.2431 0.7819 0.5144 0.0826 Uiso 1.0 4 calc R
H27B H 0.3633 0.7596 0.5673 0.0826 Uiso 1.0 4 calc R
H27C H 0.2681 0.8579 0.5880 0.0826 Uiso 1.0 4 calc R
H28A H 0.2516 0.3784 0.7613 0.0701 Uiso 1.0 4 calc R
H28B H 0.2755 0.4961 0.8093 0.0701 Uiso 1.0 4 calc R
H28C H 0.3700 0.4562 0.7531 0.0701 Uiso 1.0 4 calc R

loop_
_atom_site_aniso_label
_atom_site_aniso_U_11
_atom_site_aniso_U_22
_atom_site_aniso_U_33
_atom_site_aniso_U_12
_atom_site_aniso_U_13
_atom_site_aniso_U_23
F1 0.0512(17) 0.0569(18) 0.0519(18) -0.0053(14) 0.0123(14) -0.0046(14)
F24 0.069(2) 0.0585(19) 0.0381(15) 0.0094(15) 0.0092(14) 0.0037(13)
N2 0.049(3) 0.053(3) 0.032(2) 0.003(2) 0.0084(18) 0.0022(18)
N3 0.060(3) 0.046(3) 0.039(3) -0.002(2) 0.007(2) -0.0058(18)
N26 0.044(3) 0.050(3) 0.0310(19) -0.0051(18) 0.0058(17) -0.0010(17)
C1 0.054(3) 0.053(3) 0.038(3) -0.010(3) 0.008(3) -0.008(3)
C3 0.048(3) 0.059(3) 0.029(3) -0.005(3) 0.006(2) 0.002(2)
C4 0.052(3) 0.045(3) 0.040(3) 0.005(3) 0.010(3) -0.000(2)
C5 0.047(3) 0.048(3) 0.035(3) 0.002(3) 0.005(2) -0.003(2)
C6 0.045(3) 0.048(3) 0.037(3) -0.001(3) 0.004(2) 0.001(2)
C7 0.046(3) 0.053(3) 0.036(3) -0.005(3) 0.006(2) -0.000(2)
C8 0.051(3) 0.059(4) 0.045(3) -0.011(3) 0.003(3) 0.001(3)
C9 0.050(3) 0.051(3) 0.039(3) -0.001(3) 0.008(3) -0.003(2)
C10 0.041(3) 0.054(3) 0.034(3) -0.001(3) 0.002(2) -0.004(2)
C11 0.051(3) 0.055(3) 0.047(3) -0.003(3) 0.007(3) -0.005(3)
C12 0.049(3) 0.066(4) 0.043(3) 0.007(3) 0.004(3) -0.000(3)
C13 0.060(4) 0.054(3) 0.036(3) 0.005(3) 0.012(3) -0.003(3)
C14 0.050(3) 0.050(3) 0.036(3) 0.000(3) 0.008(3) -0.000(2)
C15 0.060(4) 0.058(4) 0.036(3) -0.000(3) 0.007(3) -0.007(3)
C16 0.051(3) 0.058(4) 0.046(3) 0.006(3) 0.008(3) 0.007(3)
C17 0.055(3) 0.060(4) 0.038(3) -0.007(3) 0.009(3) 0.001(3)
C18 0.062(4) 0.057(4) 0.042(3) -0.000(3) 0.011(3) -0.011(3)
C19 0.064(4) 0.062(4) 0.039(3) -0.014(3) 0.013(3) 0.000(3)
C20 0.051(3) 0.050(3) 0.036(3) 0.000(3) 0.004(3) -0.003(2)
C22 0.066(4) 0.074(4) 0.039(3) -0.006(3) 0.016(3) -0.007(3)
C23 0.079(4) 0.057(4) 0.053(4) -0.010(3) 0.021(3) -0.011(3)
C27 0.083(5) 0.071(4) 0.054(4) -0.014(4) 0.013(4) 0.004(3)
C28 0.052(3) 0.068(4) 0.055(4) 0.002(3) 0.000(3) 0.003(3)
B29 0.040(3) 0.052(4) 0.036(3) 0.002(3) 0.006(3) -0.000(3)

loop_
_atom_type_symbol
_atom_type_description
_atom_type_scat_dispersion_real
_atom_type_scat_dispersion_imag
_atom_type_scat_source
C C 0.0033 0.0016
;
International Tables for Crystallography
(1992, Vol. C, Tables 4.2.6.8 and 6.1.1.4)
;
H H 0.0000 0.0000
;
International Tables for Crystallography
(1992, Vol. C, Table 6.1.1.4)
;
B B 0.0013 0.0007
;
International Tables for Crystallography
(1992, Vol. C, Tables 4.2.6.8 and 6.1.1.4)
;
F F 0.0171 0.0103
;
International Tables for Crystallography
(1992, Vol. C, Tables 4.2.6.8 and 6.1.1.4)
;
N N 0.0061 0.0033
;
International Tables for Crystallography
(1992, Vol. C, Tables 4.2.6.8 and 6.1.1.4)
;
O O 0.0106 0.0060
;
International Tables for Crystallography
(1992, Vol. C, Tables 4.2.6.8 and 6.1.1.4)
;

loop_
_geom_angle_atom_site_label_1
_geom_angle_atom_site_label_2
_geom_angle_atom_site_label_3
_geom_angle
_geom_angle_publ_flag
_geom_angle_site_symmetry_1
C5 N2 C12 106.5(4) yes .
C5 N2 B29 125.7(4) yes .
C12 N2 B29 127.4(5) yes .
N3 N3 C9 110.2(4) yes 3_556
C3 N26 C14 109.2(4) yes .
C3 N26 B29 124.9(4) yes .
C14 N26 B29 125.9(4) yes .
C7 C1 C8 118.4(5) yes .
C7 C1 C28 120.5(5) yes .
C8 C1 C28 121.1(5) yes .
N26 C3 C6 120.5(5) yes .
N26 C3 C10 107.7(5) yes .
C6 C3 C10 131.6(5) yes .
C7 C4 C16 121.6(5) yes .
C7 C4 C17 118.7(5) yes .
C16 C4 C17 119.7(5) yes .
N2 C5 C6 119.4(5) yes .
N2 C5 C15 109.5(5) yes .
C6 C5 C15 131.2(5) yes .
C3 C6 C5 121.4(5) yes .
C3 C6 C7 120.9(5) yes .
C5 C6 C7 117.8(5) yes .
C1 C7 C4 121.1(5) yes .
C1 C7 C6 119.5(5) yes .
C4 C7 C6 119.3(5) yes .
C1 C8 C19 121.5(5) yes .
N3 C9 C20 122.6(5) yes .
C3 C10 C13 127.1(5) yes .
C3 C10 C20 106.5(5) yes .
C13 C10 C20 126.2(5) yes .
N2 C12 C18 110.3(5) yes .
N2 C12 C22 121.3(5) yes .
C18 C12 C22 128.4(5) yes .
N26 C14 C11 122.0(5) yes .
N26 C14 C20 108.5(5) yes .
C11 C14 C20 129.5(5) yes .
C5 C15 C18 105.6(5) yes .
C5 C15 C23 130.3(5) yes .
C18 C15 C23 124.0(5) yes .
C4 C17 C19 120.9(5) yes .
C12 C18 C15 108.1(5) yes .
C8 C19 C17 119.2(5) yes .
C8 C19 C27 120.6(6) yes .
C17 C19 C27 120.2(5) yes .
C9 C20 C10 129.9(5) yes .
C9 C20 C14 121.9(5) yes .
C10 C20 C14 108.2(5) yes .
F1 B29 F24 108.4(4) yes .
F1 B29 N2 110.1(4) yes .
F1 B29 N26 109.9(4) yes .
F24 B29 N2 110.1(4) yes .
F24 B29 N26 110.6(5) yes .
N2 B29 N26 107.7(4) yes .

loop_
_geom_bond_atom_site_label_1
_geom_bond_atom_site_label_2
_geom_bond_distance
_geom_bond_publ_flag
_geom_bond_site_symmetry_2
F1 B29 1.418(7) yes .
F24 B29 1.416(7) yes .
O25 C21 1.307(15) yes .
N2 C5 1.420(7) yes .
N2 C12 1.372(7) yes .
N2 B29 1.553(7) yes .
N3 N3 1.457(6) yes 3_556
N3 C9 1.281(7) yes .
N26 C3 1.420(7) yes .
N26 C14 1.368(7) yes .
N26 B29 1.546(7) yes .
C1 C7 1.429(8) yes .
C1 C8 1.403(8) yes .
C1 C28 1.515(8) yes .
C3 C6 1.416(7) yes .
C3 C10 1.439(7) yes .
C4 C7 1.408(7) yes .
C4 C16 1.518(8) yes .
C4 C17 1.426(8) yes .
C5 C6 1.414(7) yes .
C5 C15 1.435(8) yes .
C6 C7 1.517(7) yes .
C8 C19 1.417(8) yes .
C9 C20 1.480(8) yes .
C10 C13 1.497(8) yes .
C10 C20 1.418(8) yes .
C11 C14 1.487(8) yes .
C12 C18 1.416(8) yes .
C12 C22 1.534(8) yes .
C14 C20 1.431(8) yes .
C15 C18 1.411(8) yes .
C15 C23 1.494(9) yes .
C17 C19 1.401(8) yes .
C19 C27 1.519(9) yes .
